data_2225723
loop_
_publ_author_name
'Shibata, Hiroki'
'Mizuguchi, Jin'

_publ_section_title
;
 6-{5-Amino-3-<i>tert</i>-butyl-4-[(<i>E</i>)-(3-methyl-1,2,4-thiadiazol-5-yl)diazenyl]-1<i>H</i>-pyrazol-1-yl}-1,3,5-triazine-2,4(1<i>H</i>,3<i>H</i>)-dione--1-methylpyrrolidin-2-one--water
 (1/1/1)
;
_journal_coeditor_code SJ2752
_journal_issue 4
_journal_name_full 'Acta Crystallographica Section E'
_journal_page_first o944
_journal_page_last o945
_journal_paper_doi 10.1107/S1600536810010871
_journal_volume 66
_journal_year 2010
_chemical_formula_iupac 'C13 H16 N10 O2 S, C5 H9 N O, H2 O'
_chemical_formula_moiety 'C13 H16 N10 O2 S, C5 H9 N O, H2 O'
_chemical_formula_sum 'C18 H27 N11 O4 S'
_chemical_formula_weight 493.54
_chemical_name_systematic
;
6-{5-Amino-3-<i>tert</i>-butyl-4-[(<i>E</i>)-(3-methyl-1,2,4-thiadiazol-5-
yl)diazenyl]-1<i>H</i>-pyrazol-1-yl}-1,3,5-triazine-2,4(1<i>H</i>,3<i>H</i>)-
dione--1-methylpyrrolidin-2-one--water (1/1/1)
;
_space_group_IT_number 15
_symmetry_cell_setting monoclinic
_symmetry_space_group_name_Hall '-C 2yc'
_symmetry_space_group_name_H-M 'C 1 2/c 1'
_cell_angle_alpha 90.0000
_cell_angle_beta 91.3430(7)
_cell_angle_gamma 90.0000
_cell_formula_units_Z 8
_cell_length_a 27.8283(5)
_cell_length_b 7.02690(10)
_cell_length_c 23.4417(4)
_cell_measurement_reflns_used 23604
_cell_measurement_temperature 93.1
_cell_measurement_theta_max 68.2
_cell_measurement_theta_min 3.2
_cell_volume 4582.69(13)
_computing_cell_refinement 'PROCESS-AUTO (Rigaku, 1998)'
_computing_data_collection 'PROCESS-AUTO (Rigaku, 1998)'
_computing_data_reduction
;
CrystalStructure (Rigaku/MSC & Rigaku, 2006)
;
_computing_molecular_graphics 'ORTEPIII (Burnett & Johnson, 1996)'
_computing_publication_material
;
CrystalStructure (Rigaku/MSC & Rigaku, 2006)
;
_computing_structure_refinement 'SHELXL97 (Sheldrick, 2008)'
_computing_structure_solution 'SIR2004 (Burla <i>et al.</i>,  2005)'
_diffrn_ambient_temperature 93.1
_diffrn_detector_area_resol_mean 10.00
_diffrn_measured_fraction_theta_full 0.946
_diffrn_measured_fraction_theta_max 0.946
_diffrn_measurement_device_type 'Rigaku R-AXIS RAPID'
_diffrn_measurement_method \w
_diffrn_radiation_type 'Cu K\a'
_diffrn_radiation_wavelength 1.54187
_diffrn_reflns_av_R_equivalents 0.0000
_diffrn_reflns_limit_h_max 33
_diffrn_reflns_limit_h_min 0
_diffrn_reflns_limit_k_max 7
_diffrn_reflns_limit_k_min 0
_diffrn_reflns_limit_l_max 28
_diffrn_reflns_limit_l_min -28
_diffrn_reflns_number 3977
_diffrn_reflns_theta_full 68.23
_diffrn_reflns_theta_max 68.23
_exptl_absorpt_coefficient_mu 1.698
_exptl_absorpt_correction_T_max 0.844
_exptl_absorpt_correction_T_min 0.529
_exptl_absorpt_correction_type multi-scan
_exptl_absorpt_process_details
;
(ABSCOR; Higashi, 1995)
;
_exptl_crystal_colour yellow
_exptl_crystal_density_diffrn 1.431
_exptl_crystal_density_method 'not measured'
_exptl_crystal_description needle
_exptl_crystal_F_000 2080.00
_exptl_crystal_size_max 0.50
_exptl_crystal_size_mid 0.10
_exptl_crystal_size_min 0.10
_refine_diff_density_max 0.39
_refine_diff_density_min -0.35
_refine_ls_extinction_method none
_refine_ls_goodness_of_fit_ref 1.132
_refine_ls_hydrogen_treatment constr
_refine_ls_number_parameters 347
_refine_ls_number_reflns 3977
_refine_ls_number_restraints 84
_refine_ls_R_factor_gt 0.0487
_refine_ls_shift/su_max_lt 0.001
_refine_ls_structure_factor_coef Fsqd
_refine_ls_weighting_details 'w = 1/[\s^2^(Fo^2^)+(0.0944P)^2^] where P=(Fo^2^+2Fc^2^)/3'
_refine_ls_weighting_scheme calc
_refine_ls_wR_factor_ref 0.1500
_reflns_number_gt 3083
_reflns_number_total 3977
_reflns_threshold_expression F^2^>2\s(F^2^)
_cod_data_source_file sj2752.cif
_cod_data_source_block I
_cod_original_sg_symbol_H-M 'C 2/c'
_cod_original_formula_sum 'C18 H27 N11 O4 S '
_cod_database_code 2225723
_cod_database_fobs_code 2225723

loop_
_symmetry_equiv_pos_site_id
_symmetry_equiv_pos_as_xyz
1 +X,+Y,+Z
2 -X,+Y,1/2-Z
3 -X,-Y,-Z
4 +X,-Y,1/2+Z
5 1/2+X,1/2+Y,+Z
6 1/2-X,1/2+Y,1/2-Z
7 1/2-X,1/2-Y,-Z
8 1/2+X,1/2-Y,1/2+Z

loop_
_atom_site_type_symbol
_atom_site_label
_atom_site_fract_x
_atom_site_fract_y
_atom_site_fract_z
_atom_site_U_iso_or_equiv
_atom_site_adp_type
_atom_site_calc_flag
_atom_site_refinement_flags
_atom_site_occupancy
_atom_site_disorder_assembly
_atom_site_disorder_group
S S1 0.07691(2) 0.68241(9) 0.52778(2) 0.02961(19) Uani d . 1 . .
O O1 0.40973(6) 0.2937(3) 0.41323(7) 0.0373(5) Uani d . 1 . .
N N1 0.43390(7) 0.3073(3) 0.50624(9) 0.0308(5) Uani d . 1 . .
H H1N 0.4631 0.2738 0.4965 0.037 Uiso calc R 1 . .
N N2 0.37906(7) 0.3899(3) 0.57444(8) 0.0299(5) Uani d . 1 . .
H H2 0.3705 0.4104 0.6098 0.036 Uiso calc R 1 . .
N N3 0.35360(7) 0.3813(3) 0.47740(8) 0.0282(5) Uani d . 1 . .
N N4 0.30101(7) 0.4672(3) 0.54684(8) 0.0289(5) Uani d . 1 . .
N N5 0.29244(7) 0.5038(3) 0.60491(8) 0.0300(5) Uani d . 1 . .
N N6 0.17773(7) 0.5903(3) 0.53920(8) 0.0283(5) Uani d . 1 . .
N N7 0.16607(7) 0.5794(3) 0.48524(8) 0.0299(5) Uani d . 1 . .
N N8 0.09905(7) 0.6256(3) 0.42446(9) 0.0332(5) Uani d . 1 . .
N N9 0.03348(7) 0.7075(3) 0.47827(9) 0.0327(5) Uani d . 1 . .
N N10 0.25877(7) 0.4604(3) 0.45724(8) 0.0292(5) Uani d . 1 . .
H H10N 0.2847 0.4226 0.4397 0.035 Uiso calc R 1 . .
H H10M 0.2317 0.4780 0.4377 0.035 Uiso calc R 1 . .
C C1 0.39937(8) 0.3258(4) 0.46226(11) 0.0288(5) Uani d . 1 . .
C C2 0.42627(9) 0.3368(4) 0.56318(11) 0.0308(6) Uani d . 1 . .
C C3 0.34649(8) 0.4099(4) 0.53120(10) 0.0276(5) Uani d . 1 . .
C C4 0.24716(8) 0.5503(4) 0.60692(10) 0.0281(5) Uani d . 1 . .
C C5 0.22433(8) 0.5469(4) 0.55086(10) 0.0285(6) Uani d . 1 . .
C C6 0.26045(9) 0.4907(4) 0.51269(10) 0.0286(5) Uani d . 1 . .
C C7 0.11800(9) 0.6252(4) 0.47621(10) 0.0292(5) Uani d . 1 . .
C C8 0.05135(9) 0.6725(4) 0.42785(11) 0.0331(6) Uani d . 1 . .
C C9 0.02131(11) 0.6866(6) 0.37484(13) 0.0563(9) Uani d . 1 . .
H H9A -0.0123 0.7067 0.3847 0.084 Uiso calc R 1 . .
H H9B 0.0241 0.5686 0.3529 0.084 Uiso calc R 1 . .
H H9C 0.0324 0.7939 0.3519 0.084 Uiso calc R 1 . .
C C10 0.22345(9) 0.5893(4) 0.66330(11) 0.0321(6) Uani d . 1 . .
C C11 0.26138(9) 0.5910(4) 0.71164(11) 0.0382(6) Uani d . 1 . .
H H11A 0.2841 0.6953 0.7055 0.057 Uiso calc R 1 . .
H H11B 0.2787 0.4696 0.7121 0.057 Uiso calc R 1 . .
H H11C 0.2456 0.6092 0.7482 0.057 Uiso calc R 1 . .
C C12 0.19714(9) 0.7813(4) 0.66161(11) 0.0384(7) Uani d . 1 . .
H H12A 0.1812 0.8021 0.6980 0.058 Uiso calc R 1 . .
H H12B 0.1730 0.7807 0.6305 0.058 Uiso calc R 1 . .
H H12C 0.2203 0.8836 0.6553 0.058 Uiso calc R 1 . .
C C13 0.18754(9) 0.4262(5) 0.67302(11) 0.0412(7) Uani d . 1 . .
H H13A 0.1714 0.4464 0.7092 0.062 Uiso calc R 1 . .
H H13B 0.2048 0.3047 0.6744 0.062 Uiso calc R 1 . .
H H13C 0.1636 0.4239 0.6417 0.062 Uiso calc R 1 . .
O O2 0.45672(6) 0.3194(3) 0.60030(8) 0.0383(5) Uani d . 1 . .
O O4 0.18713(7) 0.4753(3) 0.35961(8) 0.0463(5) Uani d . 1 . .
H H4A 0.1719 0.3757 0.3430 0.056 Uiso d . 1 . .
H H4B 0.1611 0.5393 0.3707 0.056 Uiso d . 1 . .
O O3A 0.13169(17) 0.1331(6) 0.30823(16) 0.0335(13) Uani d PGU 0.488(5) A 1
C C14A 0.10177(11) 0.1786(4) 0.27041(11) 0.0290(15) Uani d PGU 0.488(5) A 1
C C15A 0.07874(15) 0.3737(4) 0.25815(16) 0.0457(16) Uani d PGU 0.488(5) A 1
H H15A 0.1031 0.4764 0.2596 0.055 Uiso calc PR 0.488(5) A 1
H H15B 0.0533 0.4025 0.2857 0.055 Uiso calc PR 0.488(5) A 1
C C16A 0.05744(16) 0.3497(5) 0.19745(16) 0.0485(17) Uani d PGU 0.488(5) A 1
H H16A 0.0273 0.4232 0.1926 0.058 Uiso calc PR 0.488(5) A 1
H H16B 0.0805 0.3930 0.1687 0.058 Uiso calc PR 0.488(5) A 1
C C17A 0.04784(13) 0.1366(5) 0.19163(14) 0.0356(16) Uani d PGU 0.488(5) A 1
H H17A 0.0145 0.1050 0.2021 0.043 Uiso calc PR 0.488(5) A 1
H H17B 0.0534 0.0923 0.1522 0.043 Uiso calc PR 0.488(5) A 1
N N11A 0.08266(10) 0.0533(4) 0.23192(11) 0.0322(12) Uani d PGU 0.488(5) A 1
C C18A 0.09354(17) -0.1506(4) 0.23177(18) 0.0488(17) Uani d PGU 0.488(5) A 1
H H18A 0.1050 -0.1876 0.1941 0.073 Uiso calc PR 0.488(5) A 1
H H18B 0.0644 -0.2227 0.2403 0.073 Uiso calc PR 0.488(5) A 1
H H18C 0.1185 -0.1780 0.2608 0.073 Uiso calc PR 0.488(5) A 1
O O3B 0.12735(16) 0.2045(5) 0.31146(16) 0.0311(12) Uani d PGU 0.512(5) A 2
C C14B 0.10602(10) 0.1110(4) 0.27360(11) 0.0333(16) Uani d PGU 0.512(5) A 2
C C15B 0.10728(13) -0.1044(4) 0.26215(16) 0.0413(14) Uani d PGU 0.512(5) A 2
H H15C 0.1044 -0.1776 0.2980 0.050 Uiso calc PR 0.512(5) A 2
H H15D 0.1373 -0.1416 0.2433 0.050 Uiso calc PR 0.512(5) A 2
C C16B 0.06328(14) -0.1355(4) 0.22232(17) 0.0423(14) Uani d PGU 0.512(5) A 2
H H16C 0.0695 -0.2378 0.1944 0.051 Uiso calc PR 0.512(5) A 2
H H16D 0.0347 -0.1699 0.2444 0.051 Uiso calc PR 0.512(5) A 2
C C17B 0.05587(13) 0.0551(5) 0.19218(13) 0.0394(16) Uani d PGU 0.512(5) A 2
H H17C 0.0727 0.0584 0.1554 0.047 Uiso calc PR 0.512(5) A 2
H H17D 0.0213 0.0814 0.1851 0.047 Uiso calc PR 0.512(5) A 2
N N11B 0.07691(9) 0.1908(3) 0.23277(10) 0.0354(12) Uani d PGU 0.512(5) A 2
C C18B 0.06870(15) 0.3959(4) 0.22719(17) 0.0419(15) Uani d PGU 0.512(5) A 2
H H18D 0.0343 0.4226 0.2301 0.063 Uiso calc PR 0.512(5) A 2
H H18E 0.0799 0.4393 0.1901 0.063 Uiso calc PR 0.512(5) A 2
H H18F 0.0864 0.4630 0.2577 0.063 Uiso calc PR 0.512(5) A 2

loop_
_atom_site_aniso_label
_atom_site_aniso_U_11
_atom_site_aniso_U_22
_atom_site_aniso_U_33
_atom_site_aniso_U_12
_atom_site_aniso_U_13
_atom_site_aniso_U_23
S1 0.0231(3) 0.0402(4) 0.0255(3) 0.0041(2) 0.0000(2) -0.0017(3)
O1 0.0262(9) 0.0595(13) 0.0264(9) 0.0060(8) 0.0017(7) -0.0019(8)
N1 0.0183(10) 0.0433(13) 0.0307(11) 0.0024(9) 0.0007(8) -0.0018(9)
N2 0.0233(10) 0.0437(13) 0.0227(10) 0.0029(9) -0.0004(8) -0.0026(9)
N3 0.0214(10) 0.0370(12) 0.0262(11) 0.0010(8) 0.0007(8) 0.0011(9)
N4 0.0228(10) 0.0396(13) 0.0241(11) 0.0026(9) 0.0001(8) -0.0009(9)
N5 0.0244(11) 0.0404(13) 0.0253(11) 0.0031(9) 0.0021(8) -0.0026(9)
N6 0.0259(10) 0.0317(12) 0.0271(11) 0.0010(8) -0.0007(8) 0.0004(9)
N7 0.0232(10) 0.0397(13) 0.0265(11) 0.0024(9) -0.0023(8) 0.0000(9)
N8 0.0266(11) 0.0457(14) 0.0272(11) 0.0074(9) -0.0014(9) -0.0016(10)
N9 0.0250(11) 0.0437(14) 0.0291(11) 0.0057(9) -0.0020(8) -0.0013(9)
N10 0.0243(10) 0.0402(13) 0.0231(10) 0.0054(9) -0.0001(8) -0.0008(9)
C1 0.0230(12) 0.0336(15) 0.0298(13) 0.0001(10) 0.0003(10) 0.0012(10)
C2 0.0238(12) 0.0367(15) 0.0318(13) 0.0011(10) -0.0006(10) -0.0001(11)
C3 0.0212(12) 0.0323(14) 0.0294(13) 0.0005(9) -0.0003(9) 0.0002(10)
C4 0.0239(12) 0.0338(14) 0.0266(13) 0.0028(10) 0.0002(9) 0.0001(10)
C5 0.0260(12) 0.0334(14) 0.0260(12) 0.0043(10) -0.0009(10) -0.0002(10)
C6 0.0251(12) 0.0320(14) 0.0287(13) 0.0008(10) -0.0019(9) 0.0015(10)
C7 0.0270(13) 0.0337(14) 0.0269(12) 0.0050(10) 0.0012(10) -0.0010(10)
C8 0.0286(13) 0.0426(16) 0.0279(13) 0.0079(11) -0.0029(10) -0.0014(11)
C9 0.0387(16) 0.097(3) 0.0328(16) 0.0236(17) -0.0070(13) -0.0088(16)
C10 0.0233(12) 0.0473(17) 0.0258(13) 0.0029(11) 0.0035(10) -0.0005(11)
C11 0.0324(14) 0.0559(18) 0.0264(13) 0.0058(12) 0.0007(10) -0.0014(12)
C12 0.0321(14) 0.0549(19) 0.0282(14) 0.0083(12) 0.0016(11) -0.0045(12)
C13 0.0325(15) 0.059(2) 0.0319(15) -0.0042(13) 0.0063(11) 0.0026(13)
O2 0.0251(9) 0.0573(13) 0.0323(10) 0.0053(8) -0.0068(7) -0.0020(8)
O4 0.0331(10) 0.0676(15) 0.0383(11) 0.0036(9) 0.0018(8) -0.0084(10)
O3A 0.030(2) 0.051(3) 0.020(2) 0.018(2) -0.0027(17) -0.018(2)
C14A 0.016(2) 0.051(3) 0.021(3) 0.004(2) -0.001(2) 0.001(2)
C15A 0.040(3) 0.048(4) 0.049(4) 0.008(3) 0.001(3) -0.001(3)
C16A 0.053(4) 0.052(4) 0.040(3) 0.012(3) -0.007(3) 0.005(3)
C17A 0.031(3) 0.044(4) 0.032(3) 0.007(3) -0.004(2) -0.004(3)
N11A 0.031(2) 0.041(3) 0.024(2) 0.002(2) -0.0028(18) -0.001(2)
C18A 0.060(4) 0.044(4) 0.042(4) 0.008(3) 0.001(3) -0.004(3)
O3B 0.032(2) 0.030(3) 0.031(2) 0.0077(19) -0.0010(18) -0.0098(18)
C14B 0.032(3) 0.039(3) 0.030(3) -0.001(2) 0.012(3) -0.002(2)
C15B 0.040(3) 0.041(3) 0.043(3) -0.001(2) -0.004(3) 0.000(3)
C16B 0.043(3) 0.043(3) 0.040(3) -0.006(3) -0.001(3) -0.003(2)
C17B 0.032(3) 0.051(4) 0.035(3) 0.004(3) -0.003(2) -0.007(3)
N11B 0.030(2) 0.043(3) 0.032(2) -0.0011(19) -0.0004(19) 0.000(2)
C18B 0.042(3) 0.043(3) 0.040(4) 0.000(3) -0.001(3) 0.002(3)

loop_
_atom_type_symbol
_atom_type_description
_atom_type_scat_dispersion_real
_atom_type_scat_dispersion_imag
_atom_type_scat_source
C C 0.018 0.009
;
International Tables for Crystallography
(1992, Vol. C, Tables 4.2.6.8 and 6.1.1.4)
;
H H 0.000 0.000
;
International Tables for Crystallography
(1992, Vol. C, Table 6.1.1.4)
;
N N 0.031 0.018
;
International Tables for Crystallography
(1992, Vol. C, Tables 4.2.6.8 and 6.1.1.4)
;
O O 0.049 0.032
;
International Tables for Crystallography
(1992, Vol. C, Tables 4.2.6.8 and 6.1.1.4)
;
S S 0.333 0.557
;
International Tables for Crystallography
(1992, Vol. C, Tables 4.2.6.8 and 6.1.1.4)
;

loop_
_geom_angle_atom_site_label_1
_geom_angle_atom_site_label_2
_geom_angle_atom_site_label_3
_geom_angle_site_symmetry_1
_geom_angle_site_symmetry_3
_geom_angle
_geom_angle_publ_flag
N9 S1 C7 . . 91.05(11) ?
C2 N1 C1 . . 125.7(2) ?
C2 N1 H1N . . 117.1 ?
C1 N1 H1N . . 117.1 ?
C3 N2 C2 . . 120.2(2) ?
C3 N2 H2 . . 119.9 ?
C2 N2 H2 . . 119.9 ?
C3 N3 C1 . . 117.1(2) ?
C6 N4 C3 . . 128.4(2) ?
C6 N4 N5 . . 112.57(19) ?
C3 N4 N5 . . 118.97(19) ?
C4 N5 N4 . . 105.43(19) ?
N7 N6 C5 . . 113.5(2) ?
N6 N7 C7 . . 110.6(2) ?
C7 N8 C8 . . 108.4(2) ?
C8 N9 S1 . . 108.82(17) ?
C6 N10 H10N . . 120.0 ?
C6 N10 H10M . . 120.0 ?
H10N N10 H10M . . 120.0 ?
O1 C1 N3 . . 122.4(2) ?
O1 C1 N1 . . 120.5(2) ?
N3 C1 N1 . . 117.2(2) ?
O2 C2 N1 . . 124.3(2) ?
O2 C2 N2 . . 122.6(2) ?
N1 C2 N2 . . 113.1(2) ?
N3 C3 N2 . . 126.8(2) ?
N3 C3 N4 . . 117.6(2) ?
N2 C3 N4 . . 115.6(2) ?
N5 C4 C5 . . 111.6(2) ?
N5 C4 C10 . . 121.2(2) ?
C5 C4 C10 . . 127.2(2) ?
N6 C5 C6 . . 128.7(2) ?
N6 C5 C4 . . 125.3(2) ?
C6 C5 C4 . . 106.0(2) ?
N10 C6 N4 . . 124.3(2) ?
N10 C6 C5 . . 131.2(2) ?
N4 C6 C5 . . 104.5(2) ?
N8 C7 N7 . . 120.5(2) ?
N8 C7 S1 . . 112.82(18) ?
N7 C7 S1 . . 126.71(18) ?
N9 C8 N8 . . 118.9(2) ?
N9 C8 C9 . . 121.5(2) ?
N8 C8 C9 . . 119.6(2) ?
C8 C9 H9A . . 109.5 ?
C8 C9 H9B . . 109.5 ?
H9A C9 H9B . . 109.5 ?
C8 C9 H9C . . 109.5 ?
H9A C9 H9C . . 109.5 ?
H9B C9 H9C . . 109.5 ?
C4 C10 C11 . . 109.9(2) ?
C4 C10 C12 . . 110.7(2) ?
C11 C10 C12 . . 109.4(2) ?
C4 C10 C13 . . 107.0(2) ?
C11 C10 C13 . . 109.6(2) ?
C12 C10 C13 . . 110.3(2) ?
C10 C11 H11A . . 109.5 ?
C10 C11 H11B . . 109.5 ?
H11A C11 H11B . . 109.5 ?
C10 C11 H11C . . 109.5 ?
H11A C11 H11C . . 109.5 ?
H11B C11 H11C . . 109.5 ?
C10 C12 H12A . . 109.5 ?
C10 C12 H12B . . 109.5 ?
H12A C12 H12B . . 109.5 ?
C10 C12 H12C . . 109.5 ?
H12A C12 H12C . . 109.5 ?
H12B C12 H12C . . 109.5 ?
C10 C13 H13A . . 109.5 ?
C10 C13 H13B . . 109.5 ?
H13A C13 H13B . . 109.5 ?
C10 C13 H13C . . 109.5 ?
H13A C13 H13C . . 109.5 ?
H13B C13 H13C . . 109.5 ?
H4A O4 H4B . . 98.0 ?
O3A C14A N11A . . 123.4 ?
O3A C14A C15A . . 129.2 ?
N11A C14A C15A . . 107.4 ?
C14A C15A C16A . . 103.0 ?
C14A C15A H15A . . 111.2 ?
C16A C15A H15A . . 111.2 ?
C14A C15A H15B . . 111.2 ?
C16A C15A H15B . . 111.2 ?
H15A C15A H15B . . 109.1 ?
C17A C16A C15A . . 104.7 ?
C17A C16A H16A . . 110.8 ?
C15A C16A H16A . . 110.8 ?
C17A C16A H16B . . 110.8 ?
C15A C16A H16B . . 110.8 ?
H16A C16A H16B . . 108.9 ?
N11A C17A C16A . . 102.9 ?
N11A C17A H17A . . 111.2 ?
C16A C17A H17A . . 111.2 ?
N11A C17A H17B . . 111.2 ?
C16A C17A H17B . . 111.2 ?
H17A C17A H17B . . 109.1 ?
C14A N11A C17A . . 114.4 ?
C14A N11A C18A . . 123.9 ?
C17A N11A C18A . . 121.7 ?
O3B C14B N11B . . 123.4 ?
O3B C14B C15B . . 129.2 ?
N11B C14B C15B . . 107.4 ?
C14B C15B C16B . . 103.0 ?
C14B C15B H15C . . 111.2 ?
C16B C15B H15C . . 111.2 ?
C14B C15B H15D . . 111.2 ?
C16B C15B H15D . . 111.2 ?
H15C C15B H15D . . 109.1 ?
C17B C16B C15B . . 104.7 ?
C17B C16B H16C . . 110.8 ?
C15B C16B H16C . . 110.8 ?
C17B C16B H16D . . 110.8 ?
C15B C16B H16D . . 110.8 ?
H16C C16B H16D . . 108.9 ?
N11B C17B C16B . . 102.9 ?
N11B C17B H17C . . 111.2 ?
C16B C17B H17C . . 111.2 ?
N11B C17B H17D . . 111.2 ?
C16B C17B H17D . . 111.2 ?
H17C C17B H17D . . 109.1 ?
C14B N11B C17B . . 114.4 ?
C14B N11B C18B . . 123.9 ?
C17B N11B C18B . . 121.7 ?
N11B C18B H18D . . 109.5 ?
N11B C18B H18E . . 109.5 ?
H18D C18B H18E . . 109.5 ?
N11B C18B H18F . . 109.5 ?
H18D C18B H18F . . 109.5 ?
H18E C18B H18F . . 109.5 ?

loop_
_geom_bond_atom_site_label_1
_geom_bond_atom_site_label_2
_geom_bond_site_symmetry_2
_geom_bond_distance
_geom_bond_publ_flag
S1 N9 . 1.665(2) ?
S1 C7 . 1.731(2) ?
O1 C1 . 1.213(3) ?
N1 C2 . 1.372(3) ?
N1 C1 . 1.399(3) ?
N1 H1N . 0.8800 ?
N2 C3 . 1.351(3) ?
N2 C2 . 1.397(3) ?
N2 H2 . 0.8800 ?
N3 C3 . 1.297(3) ?
N3 C1 . 1.386(3) ?
N4 C6 . 1.378(3) ?
N4 C3 . 1.385(3) ?
N4 N5 . 1.411(3) ?
N5 C4 . 1.304(3) ?
N6 N7 . 1.301(3) ?
N6 C5 . 1.354(3) ?
N7 C7 . 1.388(3) ?
N8 C7 . 1.311(3) ?
N8 C8 . 1.372(3) ?
N9 C8 . 1.316(3) ?
N10 C6 . 1.317(3) ?
N10 H10N . 0.8800 ?
N10 H10M . 0.8800 ?
C2 O2 . 1.207(3) ?
C4 C5 . 1.446(3) ?
C4 C10 . 1.516(3) ?
C5 C6 . 1.417(3) ?
C8 C9 . 1.485(3) ?
C9 H9A . 0.9800 ?
C9 H9B . 0.9800 ?
C9 H9C . 0.9800 ?
C10 C11 . 1.530(3) ?
C10 C12 . 1.535(4) ?
C10 C13 . 1.541(4) ?
C11 H11A . 0.9800 ?
C11 H11B . 0.9800 ?
C11 H11C . 0.9800 ?
C12 H12A . 0.9800 ?
C12 H12B . 0.9800 ?
C12 H12C . 0.9800 ?
C13 H13A . 0.9800 ?
C13 H13B . 0.9800 ?
C13 H13C . 0.9800 ?
O4 H4A . 0.9018 ?
O4 H4B . 0.8962 ?
O3A C14A . 1.2437 ?
C14A N11A . 1.3603 ?
C14A C15A . 1.5375 ?
C15A C16A . 1.5378 ?
C15A H15A . 0.9900 ?
C15A H15B . 0.9900 ?
C16A C17A . 1.5263 ?
C16A H16A . 0.9900 ?
C16A H16B . 0.9900 ?
C17A N11A . 1.4598 ?
C17A H17A . 0.9900 ?
C17A H17B . 0.9900 ?
N11A C18A . 1.4644 ?
C18A H18A . 0.9800 ?
C18A H18B . 0.9800 ?
C18A H18C . 0.9800 ?
O3B C14B . 1.2436 ?
C14B N11B . 1.3603 ?
C14B C15B . 1.5375 ?
C15B C16B . 1.5379 ?
C15B H15C . 0.9900 ?
C15B H15D . 0.9900 ?
C16B C17B . 1.5263 ?
C16B H16C . 0.9900 ?
C16B H16D . 0.9900 ?
C17B N11B . 1.4599 ?
C17B H17C . 0.9900 ?
C17B H17D . 0.9900 ?
N11B C18B . 1.4644 ?
C18B H18D . 0.9800 ?
C18B H18E . 0.9800 ?
C18B H18F . 0.9800 ?

loop_
_geom_hbond_atom_site_label_D
_geom_hbond_atom_site_label_H
_geom_hbond_atom_site_label_A
_geom_hbond_site_symmetry_D
_geom_hbond_site_symmetry_H
_geom_hbond_site_symmetry_A
_geom_hbond_distance_DH
_geom_hbond_distance_HA
_geom_hbond_distance_DA
_geom_hbond_angle_DHA
_geom_hbond_publ_flag
O4 H4A O3A . . . 0.902 2.186 3.087(4) 175.8 y
O4 H4A O3B . . . 0.902 1.868 2.752(4) 166.3 y
O4 H4B N7 . . . 0.896 2.700 3.104(2) 108.5 y
O4 H4B N8 . . . 0.896 2.245 3.100(2) 159.4 y
N1 H1N N9 . . 5_545 0.880 2.069 2.947(2) 176.0 y
N2 H2 N5 . . . 0.880 2.270 2.654(2) 106.2 y
N2 H2 O3A . . 7_556 0.880 1.948 2.778(4) 156.8 y
N2 H2 O3B . . 7_556 0.880 2.014 2.766(4) 142.7 y
N10 H10N N3 . . . 0.880 2.113 2.727(2) 126.3 y
N10 H10M O4 . . . 0.880 2.188 3.002(2) 153.5 y
N10 H10M N7 . . . 0.880 2.276 2.804(2) 118.5 y

loop_
_geom_torsion_atom_site_label_1
_geom_torsion_atom_site_label_2
_geom_torsion_atom_site_label_3
_geom_torsion_atom_site_label_4
_geom_torsion_site_symmetry_1
_geom_torsion_site_symmetry_2
_geom_torsion_site_symmetry_3
_geom_torsion_site_symmetry_4
_geom_torsion
_geom_torsion_publ_flag
C6 N4 N5 C4 . . . . -0.2(3) ?
C3 N4 N5 C4 . . . . -178.7(2) ?
C5 N6 N7 C7 . . . . 180.0(2) ?
C7 S1 N9 C8 . . . . 0.2(2) ?
C3 N3 C1 O1 . . . . 179.3(3) ?
C3 N3 C1 N1 . . . . -0.6(3) ?
C2 N1 C1 O1 . . . . -178.9(3) ?
C2 N1 C1 N3 . . . . 0.9(4) ?
C1 N1 C2 O2 . . . . 179.8(2) ?
C1 N1 C2 N2 . . . . -0.2(4) ?
C3 N2 C2 O2 . . . . 179.1(2) ?
C3 N2 C2 N1 . . . . -0.9(3) ?
C1 N3 C3 N2 . . . . -0.5(4) ?
C1 N3 C3 N4 . . . . 179.4(2) ?
C2 N2 C3 N3 . . . . 1.3(4) ?
C2 N2 C3 N4 . . . . -178.6(2) ?
C6 N4 C3 N3 . . . . 3.2(4) ?
N5 N4 C3 N3 . . . . -178.5(2) ?
C6 N4 C3 N2 . . . . -176.8(2) ?
N5 N4 C3 N2 . . . . 1.4(3) ?
N4 N5 C4 C5 . . . . -0.2(3) ?
N4 N5 C4 C10 . . . . 176.4(2) ?
N7 N6 C5 C6 . . . . -0.9(4) ?
N7 N6 C5 C4 . . . . 179.0(2) ?
N5 C4 C5 N6 . . . . -179.3(2) ?
C10 C4 C5 N6 . . . . 4.3(4) ?
N5 C4 C5 C6 . . . . 0.5(3) ?
C10 C4 C5 C6 . . . . -175.8(2) ?
C3 N4 C6 N10 . . . . 0.1(4) ?
N5 N4 C6 N10 . . . . -178.2(2) ?
C3 N4 C6 C5 . . . . 178.9(2) ?
N5 N4 C6 C5 . . . . 0.5(3) ?
N6 C5 C6 N10 . . . . -2.2(5) ?
C4 C5 C6 N10 . . . . 178.0(3) ?
N6 C5 C6 N4 . . . . 179.2(3) ?
C4 C5 C6 N4 . . . . -0.6(3) ?
C8 N8 C7 N7 . . . . 179.1(2) ?
C8 N8 C7 S1 . . . . 0.0(3) ?
N6 N7 C7 N8 . . . . 179.1(2) ?
N6 N7 C7 S1 . . . . -2.0(3) ?
N9 S1 C7 N8 . . . . -0.1(2) ?
N9 S1 C7 N7 . . . . -179.1(2) ?
S1 N9 C8 N8 . . . . -0.2(3) ?
S1 N9 C8 C9 . . . . -179.0(2) ?
C7 N8 C8 N9 . . . . 0.1(4) ?
C7 N8 C8 C9 . . . . 178.9(3) ?
N5 C4 C10 C11 . . . . 7.4(4) ?
C5 C4 C10 C11 . . . . -176.5(3) ?
N5 C4 C10 C12 . . . . 128.4(3) ?
C5 C4 C10 C12 . . . . -55.6(3) ?
N5 C4 C10 C13 . . . . -111.4(3) ?
C5 C4 C10 C13 . . . . 64.6(3) ?
O3A C14A C15A C16A . . . . 164.1 ?
N11A C14A C15A C16A . . . . -17.2 ?
C14A C15A C16A C17A . . . . 26.5 ?
C15A C16A C17A N11A . . . . -26.1 ?
O3A C14A N11A C17A . . . . 179.4 ?
C15A C14A N11A C17A . . . . 0.6 ?
O3A C14A N11A C18A . . . . 2.4 ?
C15A C14A N11A C18A . . . . -176.4 ?
C16A C17A N11A C14A . . . . 16.4 ?
C16A C17A N11A C18A . . . . -166.5 ?
O3B C14B C15B C16B . . . . 164.0 ?
N11B C14B C15B C16B . . . . -17.2 ?
C14B C15B C16B C17B . . . . 26.5 ?
C15B C16B C17B N11B . . . . -26.1 ?
O3B C14B N11B C17B . . . . 179.4 ?
C15B C14B N11B C17B . . . . 0.6 ?
O3B C14B N11B C18B . . . . 2.4 ?
C15B C14B N11B C18B . . . . -176.4 ?
C16B C17B N11B C14B . . . . 16.4 ?
C16B C17B N11B C18B . . . . -166.5 ?
